data_4343804
loop_
_publ_author_name
'Wright, A.F.'
'Leary, K.'
'Fender, B.E.F.'
'Bartlett, N.'

_publ_section_title
;
 A neutron powder diffraction study of palladium tetrafluoride
;
_journal_name_full 'Inorganic Chemistry'
_journal_page_first 748
_journal_page_last 749
_journal_volume 17
_journal_year 1978
_chemical_formula_sum 'F4 Pd'
_chemical_name_systematic 'Pd F4'
_space_group_IT_number 43
_symmetry_space_group_name_Hall 'F 2 -2d'
_symmetry_space_group_name_H-M 'F d d 2'
_cell_angle_alpha 90
_cell_angle_beta 90
_cell_angle_gamma 90
_cell_formula_units_Z 8
_cell_length_a 9.339
_cell_length_b 9.24
_cell_length_c 5.828
_cell_volume 502.912
_citation_journal_id_ASTM INOCAJ
_cod_data_source_file Wright_INOCAJ_1978_1522.cif
_cod_data_source_block F4Pd1
_cod_original_cell_volume 502.9119
_cod_original_formula_sum 'F4 Pd1'
_cod_database_code 4343804

loop_
_symmetry_equiv_pos_as_xyz
x,y,z
-x,-y,z
-x+1/4,y+1/4,z+1/4
x+3/4,-y+3/4,z+1/4
x,y+1/2,z+1/2
-x,-y+1/2,z+1/2
-x+1/4,y+3/4,z+3/4
x+3/4,-y+5/4,z+3/4
x+1/2,y,z+1/2
-x+1/2,-y,z+1/2
-x+3/4,y+1/4,z+3/4
x+5/4,-y+3/4,z+3/4
x+1/2,y+1/2,z
-x+1/2,-y+1/2,z
-x+3/4,y+3/4,z+1/4
x+5/4,-y+5/4,z+1/4

loop_
_atom_site_label
_atom_site_type_symbol
_atom_site_fract_x
_atom_site_fract_y
_atom_site_fract_z
_atom_site_occupancy
_atom_site_U_iso_or_equiv
F1 F-1 0.157 0.132 0 1 0.0
F2 F-1 0.158 0.141 0.489 1 0.0
Pd1 Pd+4 0 0 -0.005 1 0.0
